data_7035122
loop_
_publ_author_name
'Pedrosa, Sergio'
'Vidal, Fernando'
'Lee, Lucia Myongwon'
'Vargas-Baca, Ignacio'
'G\'omez-Sal, Pilar'
'Mosquera, Marta E. G.'

_publ_section_title
;
 Imido-pyridine Ti(iv) compounds: synthesis of unusual imido-amido
 heterobimetallic derivatives.
;
_journal_issue 24
_journal_name_full 'Dalton transactions (Cambridge, England : 2003)'
_journal_page_first 11119
_journal_page_last 11128
_journal_paper_doi 10.1039/c5dt01320h
_journal_volume 44
_journal_year 2015
_chemical_compound_source 'synthesis as described'
_chemical_formula_moiety 'C32 H42 Cl2 N4 Ti2'
_chemical_formula_sum 'C32 H42 Cl2 N4 Ti2'
_chemical_formula_weight 649.4
_chemical_name_systematic
;
 ?
;
_space_group_crystal_system monoclinic
_space_group_IT_number 14
_space_group_name_Hall '-P 2yn'
_space_group_name_H-M_alt 'P 1 21/n 1'
_symmetry_space_group_name_Hall '-P 2yn'
_symmetry_space_group_name_H-M 'P 1 21/n 1'
_atom_sites_solution_hydrogens geom
_atom_sites_solution_primary direct
_atom_sites_solution_secondary difmap
_audit_conform_dict_location ftp://ftp.iucr.org/pub/cif_core.dic
_audit_conform_dict_name cif_core.dic
_audit_conform_dict_version 2.4
_audit_creation_date 2012-05-10T18:01:37-00:00
_audit_creation_method 'WinGX routine CIF_UPDATE'
_audit_update_record
;
2015-03-27 deposited with the CCDC.
2015-05-07 downloaded from the CCDC.
;
_cell_angle_alpha 90
_cell_angle_beta 111.075(17)
_cell_angle_gamma 90
_cell_formula_units_Z 2
_cell_length_a 9.570(2)
_cell_length_b 16.1114(13)
_cell_length_c 10.626(3)
_cell_measurement_reflns_used 245
_cell_measurement_temperature 200(2)
_cell_measurement_theta_max 16.34
_cell_measurement_theta_min 3.17
_cell_measurement_wavelength 0.71073
_cell_volume 1528.8(6)
_computing_cell_refinement 'Dirax/lsq (Duisenberg & Schreurs, 1989-2000)'
_computing_data_collection 'Collect (Bruker AXS BV, 1997-2004)'
_computing_data_reduction 'EvalCCD (Duisenberg & Schreurs 1990-2000)'
_computing_molecular_graphics 'Ortep-3 for Windows (Farrugia, 1997)'
_computing_publication_material 'WinGX publication routines (Farrugia, 1999)'
_computing_structure_refinement 'SHELXL-97 (Sheldrick, 2008)'
_diffrn_ambient_temperature 200(2)
_diffrn_detector 'CCD plate'
_diffrn_detector_area_resol_mean 9
_diffrn_measured_fraction_theta_full 0.993
_diffrn_measured_fraction_theta_max 0.993
_diffrn_measurement_device '95mm CCD camera on \k-goniostat'
_diffrn_measurement_device_type KappaCCD
_diffrn_measurement_method 'CCD rotation images, thick slices'
_diffrn_orient_matrix_type X=UH
_diffrn_orient_matrix_UB_11 0.01
_diffrn_orient_matrix_UB_12 0
_diffrn_orient_matrix_UB_13 0
_diffrn_orient_matrix_UB_21 0
_diffrn_orient_matrix_UB_22 0.01
_diffrn_orient_matrix_UB_23 0
_diffrn_orient_matrix_UB_31 0
_diffrn_orient_matrix_UB_32 0
_diffrn_orient_matrix_UB_33 0.01
_diffrn_radiation_monochromator graphite
_diffrn_radiation_probe x-ray
_diffrn_radiation_type MoK\a
_diffrn_radiation_wavelength 0.71073
_diffrn_reflns_av_R_equivalents 0.1192
_diffrn_reflns_av_unetI/netI 0.1135
_diffrn_reflns_limit_h_max 11
_diffrn_reflns_limit_h_min -12
_diffrn_reflns_limit_k_max 18
_diffrn_reflns_limit_k_min -20
_diffrn_reflns_limit_l_max 13
_diffrn_reflns_limit_l_min -13
_diffrn_reflns_number 10644
_diffrn_reflns_theta_full 27.5
_diffrn_reflns_theta_max 27.5
_diffrn_reflns_theta_min 3.26
_diffrn_source 'Enraf Nonius FR590'
_exptl_absorpt_coefficient_mu 0.726
_exptl_absorpt_correction_type none
_exptl_crystal_colour red
_exptl_crystal_density_diffrn 1.411
_exptl_crystal_density_method 'not measured'
_exptl_crystal_description prism
_exptl_crystal_F_000 680
_exptl_crystal_size_max 0.2
_exptl_crystal_size_mid 0.2
_exptl_crystal_size_min 0.2
_refine_diff_density_max 0.584
_refine_diff_density_min -0.552
_refine_diff_density_rms 0.108
_refine_ls_extinction_method none
_refine_ls_goodness_of_fit_ref 1.119
_refine_ls_hydrogen_treatment constr
_refine_ls_matrix_type full
_refine_ls_number_parameters 181
_refine_ls_number_reflns 3490
_refine_ls_number_restraints 0
_refine_ls_restrained_S_all 1.119
_refine_ls_R_factor_all 0.1532
_refine_ls_R_factor_gt 0.0695
_refine_ls_shift/su_max 0.011
_refine_ls_shift/su_mean 0.002
_refine_ls_structure_factor_coef Fsqd
_refine_ls_weighting_details 'calc w=1/[\s^2^(Fo^2^)+(0.0447P)^2^+3.3846P] where P=(Fo^2^+2Fc^2^)/3'
_refine_ls_weighting_scheme calc
_refine_ls_wR_factor_gt 0.1309
_refine_ls_wR_factor_ref 0.1643
_reflns_number_gt 2031
_reflns_number_total 3490
_reflns_threshold_expression >2\s(I)
_cod_data_source_file c5dt01320h1.cif
_cod_data_source_block 1b
_cod_depositor_comments 'Adding full bibliography for 7035122--7035125.cif.'
_cod_database_code 7035122

loop_
_space_group_symop_operation_xyz
'x, y, z'
'-x+1/2, y+1/2, -z+1/2'
'-x, -y, -z'
'x-1/2, -y-1/2, z-1/2'

loop_
_atom_site_label
_atom_site_type_symbol
_atom_site_fract_x
_atom_site_fract_y
_atom_site_fract_z
_atom_site_U_iso_or_equiv
_atom_site_adp_type
_atom_site_occupancy
_atom_site_symmetry_multiplicity
_atom_site_calc_flag
_atom_site_refinement_flags
Ti1 Ti 0.53292(9) 0.05127(5) 0.89594(8) 0.0208(2) Uani 1 1 d .
Cl1 Cl 0.33622(14) 0.08907(8) 0.69641(13) 0.0338(3) Uani 1 1 d .
N1 N 0.5373(4) 0.0555(2) 1.0977(4) 0.0238(8) Uani 1 1 d .
N2 N 0.4811(4) 0.1713(2) 0.9740(4) 0.0257(9) Uani 1 1 d .
C1 C 0.5219(5) 0.1398(3) 1.0999(5) 0.0247(10) Uani 1 1 d .
C2 C 0.5462(5) 0.1921(3) 1.2097(5) 0.0299(11) Uani 1 1 d .
H2 H 0.5804 0.1714 1.2973 0.036 Uiso 1 1 calc R
C3 C 0.5179(6) 0.2761(3) 1.1847(5) 0.0339(12) Uani 1 1 d .
H3 H 0.5328 0.312 1.2569 0.041 Uiso 1 1 calc R
C4 C 0.4678(5) 0.3080(3) 1.0544(5) 0.0302(11) Uani 1 1 d .
C5 C 0.4527(5) 0.2518(3) 0.9517(5) 0.0276(11) Uani 1 1 d .
H5 H 0.4214 0.2712 0.8634 0.033 Uiso 1 1 calc R
C6 C 0.7510(5) 0.1350(3) 0.9121(5) 0.0284(11) Uani 1 1 d .
C7 C 0.7970(5) 0.0676(3) 1.0029(5) 0.0296(12) Uani 1 1 d .
C8 C 0.7701(5) -0.0070(3) 0.9275(5) 0.0276(11) Uani 1 1 d .
C9 C 0.7020(5) 0.0147(3) 0.7894(5) 0.0247(10) Uani 1 1 d .
C10 C 0.6911(5) 0.1020(3) 0.7805(5) 0.0257(10) Uani 1 1 d .
C11 C 0.7791(6) 0.2255(3) 0.9464(7) 0.0486(16) Uani 1 1 d .
H11A H 0.8202 0.232 1.0427 0.073 Uiso 1 1 calc R
H11B H 0.6866 0.2555 0.9106 0.073 Uiso 1 1 calc R
H11C H 0.8487 0.2468 0.908 0.073 Uiso 1 1 calc R
C12 C 0.8763(6) 0.0746(4) 1.1530(5) 0.0480(16) Uani 1 1 d .
H12A H 0.8944 0.0201 1.192 0.072 Uiso 1 1 calc R
H12B H 0.8152 0.1054 1.191 0.072 Uiso 1 1 calc R
H12C H 0.97 0.1028 1.1718 0.072 Uiso 1 1 calc R
C13 C 0.8185(6) -0.0910(3) 0.9863(6) 0.0403(14) Uani 1 1 d .
H13A H 0.8609 -0.0869 1.0828 0.06 Uiso 1 1 calc R
H13B H 0.8922 -0.1126 0.9531 0.06 Uiso 1 1 calc R
H13C H 0.7336 -0.1275 0.9608 0.06 Uiso 1 1 calc R
C14 C 0.6565(6) -0.0440(3) 0.6718(5) 0.0382(13) Uani 1 1 d .
H14A H 0.6746 -0.1 0.7042 0.057 Uiso 1 1 calc R
H14B H 0.7138 -0.0324 0.616 0.057 Uiso 1 1 calc R
H14C H 0.5518 -0.0369 0.6201 0.057 Uiso 1 1 calc R
C15 C 0.6359(6) 0.1526(3) 0.6546(6) 0.0428(14) Uani 1 1 d .
H15A H 0.6008 0.1165 0.5778 0.064 Uiso 1 1 calc R
H15B H 0.7161 0.1864 0.6489 0.064 Uiso 1 1 calc R
H15C H 0.5554 0.1876 0.6561 0.064 Uiso 1 1 calc R
C16 C 0.4375(6) 0.3991(3) 1.0269(6) 0.0443(15) Uani 1 1 d .
H16A H 0.4542 0.4277 1.1103 0.067 Uiso 1 1 calc R
H16B H 0.3356 0.4068 0.9678 0.067 Uiso 1 1 calc R
H16C H 0.5036 0.4208 0.9851 0.067 Uiso 1 1 calc R

loop_
_atom_site_aniso_label
_atom_site_aniso_U_11
_atom_site_aniso_U_22
_atom_site_aniso_U_33
_atom_site_aniso_U_23
_atom_site_aniso_U_13
_atom_site_aniso_U_12
Ti1 0.0219(4) 0.0176(4) 0.0231(4) 0.0008(4) 0.0083(3) 0.0001(3)
Cl1 0.0279(7) 0.0390(7) 0.0299(7) 0.0065(5) 0.0049(5) 0.0021(5)
N1 0.023(2) 0.0219(19) 0.027(2) -0.0018(17) 0.0095(17) -0.0026(16)
N2 0.025(2) 0.025(2) 0.028(2) -0.0007(17) 0.0110(18) 0.0012(16)
C1 0.025(3) 0.021(2) 0.029(3) -0.005(2) 0.010(2) -0.0036(19)
C2 0.029(3) 0.026(3) 0.035(3) -0.003(2) 0.011(2) -0.003(2)
C3 0.037(3) 0.026(3) 0.040(3) -0.010(2) 0.015(3) -0.005(2)
C4 0.028(3) 0.019(2) 0.042(3) 0.000(2) 0.012(2) -0.0023(19)
C5 0.026(3) 0.022(2) 0.035(3) 0.005(2) 0.011(2) 0.001(2)
C6 0.020(2) 0.028(3) 0.037(3) -0.001(2) 0.011(2) -0.010(2)
C7 0.013(2) 0.046(3) 0.029(3) -0.005(2) 0.006(2) -0.005(2)
C8 0.021(2) 0.033(3) 0.035(3) 0.003(2) 0.017(2) 0.004(2)
C9 0.024(2) 0.026(2) 0.027(3) -0.001(2) 0.013(2) -0.0008(19)
C10 0.018(2) 0.031(3) 0.031(3) 0.005(2) 0.012(2) -0.0015(19)
C11 0.040(3) 0.039(3) 0.075(5) -0.018(3) 0.030(3) -0.016(3)
C12 0.033(3) 0.075(5) 0.031(3) -0.005(3) 0.006(3) -0.006(3)
C13 0.031(3) 0.043(3) 0.050(4) 0.021(3) 0.019(3) 0.014(2)
C14 0.050(3) 0.033(3) 0.035(3) -0.009(2) 0.020(3) -0.004(3)
C15 0.038(3) 0.045(3) 0.048(4) 0.015(3) 0.019(3) -0.004(3)
C16 0.042(3) 0.019(3) 0.067(4) 0.004(3) 0.013(3) 0.003(2)

loop_
_atom_type_symbol
_atom_type_description
_atom_type_scat_dispersion_real
_atom_type_scat_dispersion_imag
_atom_type_scat_source
C C 0.0033 0.0016 'International Tables Vol C Tables 4.2.6.8 and 6.1.1.4'
H H 0 0 'International Tables Vol C Tables 4.2.6.8 and 6.1.1.4'
Cl Cl 0.1484 0.1585 'International Tables Vol C Tables 4.2.6.8 and 6.1.1.4'
N N 0.0061 0.0033 'International Tables Vol C Tables 4.2.6.8 and 6.1.1.4'
Ti Ti 0.2776 0.4457 'International Tables Vol C Tables 4.2.6.8 and 6.1.1.4'

loop_
_exptl_crystal_face_index_h
_exptl_crystal_face_index_k
_exptl_crystal_face_index_l
_exptl_crystal_face_perp_dist
-4 1 6 0.103
1 6 3 0.134
-4 -5 1 0.109
0 -4 -3 0.098
19 7 -18 0.128
4 -2 -1 0.108
-4 5 2 0.164
-1 4 -2 0.087
1 -4 2 0.198

loop_
_geom_angle_atom_site_label_1
_geom_angle_atom_site_label_2
_geom_angle_atom_site_label_3
_geom_angle
_geom_angle_site_symmetry_1
_geom_angle_site_symmetry_3
N1 Ti1 N1 82.52(16) 3_657 .
N1 Ti1 N2 131.21(16) 3_657 .
N1 Ti1 N2 61.60(14) . .
N1 Ti1 Cl1 95.15(12) 3_657 .
N1 Ti1 Cl1 128.17(11) . .
N2 Ti1 Cl1 84.13(11) . .
N1 Ti1 C9 96.04(16) 3_657 .
N1 Ti1 C9 136.25(16) . .
N2 Ti1 C9 132.68(15) . .
Cl1 Ti1 C9 95.57(12) . .
N1 Ti1 C8 88.16(16) 3_657 .
N1 Ti1 C8 101.50(16) . .
N2 Ti1 C8 128.46(16) . .
Cl1 Ti1 C8 130.26(13) . .
C9 Ti1 C8 34.94(16) . .
N1 Ti1 C7 114.84(17) 3_657 .
N1 Ti1 C7 83.29(16) . .
N2 Ti1 C7 93.82(16) . .
Cl1 Ti1 C7 140.21(13) . .
C9 Ti1 C7 57.56(16) . .
C8 Ti1 C7 34.68(17) . .
N1 Ti1 C10 129.39(17) 3_657 .
N1 Ti1 C10 135.50(16) . .
N2 Ti1 C10 99.18(15) . .
Cl1 Ti1 C10 84.20(12) . .
C9 Ti1 C10 34.43(15) . .
C8 Ti1 C10 57.35(16) . .
C7 Ti1 C10 56.80(16) . .
N1 Ti1 C6 145.24(17) 3_657 .
N1 Ti1 C6 101.83(16) . .
N2 Ti1 C6 78.05(15) . .
Cl1 Ti1 C6 107.88(13) . .
C9 Ti1 C6 56.95(16) . .
C8 Ti1 C6 57.10(16) . .
C7 Ti1 C6 34.08(17) . .
C10 Ti1 C6 33.83(16) . .
N1 Ti1 C1 110.55(16) 3_657 .
N1 Ti1 C1 31.23(14) . .
N2 Ti1 C1 30.91(14) . .
Cl1 Ti1 C1 110.23(11) . .
C9 Ti1 C1 140.28(16) . .
C8 Ti1 C1 114.81(16) . .
C7 Ti1 C1 84.11(16) . .
C10 Ti1 C1 117.04(16) . .
C6 Ti1 C1 85.92(16) . .
N1 Ti1 Ti1 44.71(12) 3_657 3_657
N1 Ti1 Ti1 37.81(10) . 3_657
N2 Ti1 Ti1 94.01(11) . 3_657
Cl1 Ti1 Ti1 119.61(6) . 3_657
C9 Ti1 Ti1 125.28(12) . 3_657
C8 Ti1 Ti1 96.99(12) . 3_657
C7 Ti1 Ti1 100.19(13) . 3_657
C10 Ti1 Ti1 153.97(12) . 3_657
C6 Ti1 Ti1 130.80(13) . 3_657
C1 Ti1 Ti1 67.07(11) . 3_657
C1 N1 Ti1 151.3(3) . 3_657
C1 N1 Ti1 94.9(3) . .
Ti1 N1 Ti1 97.48(16) 3_657 .
C5 N2 C1 120.7(4) . .
C5 N2 Ti1 147.0(3) . .
C1 N2 Ti1 91.1(3) . .
N2 C1 N1 110.6(4) . .
N2 C1 C2 120.4(4) . .
N1 C1 C2 129.0(5) . .
N2 C1 Ti1 58.0(2) . .
N1 C1 Ti1 53.9(2) . .
C2 C1 Ti1 167.8(3) . .
C1 C2 C3 117.9(5) . .
C2 C3 C4 121.7(5) . .
C5 C4 C3 116.3(4) . .
C5 C4 C16 121.8(5) . .
C3 C4 C16 121.8(5) . .
N2 C5 C4 122.8(5) . .
C10 C6 C7 107.6(4) . .
C10 C6 C11 125.4(5) . .
C7 C6 C11 126.5(5) . .
C10 C6 Ti1 71.9(3) . .
C7 C6 Ti1 70.8(3) . .
C11 C6 Ti1 128.9(3) . .
C8 C7 C6 108.6(4) . .
C8 C7 C12 125.7(5) . .
C6 C7 C12 125.5(5) . .
C8 C7 Ti1 72.0(3) . .
C6 C7 Ti1 75.1(3) . .
C12 C7 Ti1 123.9(3) . .
C7 C8 C9 107.3(4) . .
C7 C8 C13 124.6(5) . .
C9 C8 C13 127.9(5) . .
C7 C8 Ti1 73.3(3) . .
C9 C8 Ti1 72.3(3) . .
C13 C8 Ti1 123.9(3) . .
C10 C9 C8 108.1(4) . .
C10 C9 C14 125.4(4) . .
C8 C9 C14 126.4(4) . .
C10 C9 Ti1 74.7(3) . .
C8 C9 Ti1 72.8(3) . .
C14 C9 Ti1 120.8(3) . .
C6 C10 C9 108.4(4) . .
C6 C10 C15 124.7(5) . .
C9 C10 C15 126.8(5) . .
C6 C10 Ti1 74.3(3) . .
C9 C10 Ti1 70.9(3) . .
C15 C10 Ti1 123.9(3) . .

loop_
_geom_bond_atom_site_label_1
_geom_bond_atom_site_label_2
_geom_bond_distance
_geom_bond_site_symmetry_2
Ti1 N1 1.857(4) 3_657
Ti1 N1 2.131(4) .
Ti1 N2 2.229(4) .
Ti1 Cl1 2.3536(16) .
Ti1 C9 2.359(4) .
Ti1 C8 2.366(4) .
Ti1 C7 2.383(5) .
Ti1 C10 2.409(4) .
Ti1 C6 2.439(4) .
Ti1 C1 2.628(5) .
Ti1 Ti1 3.0030(17) 3_657
N1 C1 1.368(6) .
N1 Ti1 1.857(4) 3_657
N2 C5 1.328(6) .
N2 C1 1.350(6) .
C1 C2 1.389(7) .
C2 C3 1.387(7) .
C3 C4 1.390(7) .
C4 C5 1.386(7) .
C4 C16 1.504(6) .
C6 C10 1.411(7) .
C6 C7 1.414(7) .
C6 C11 1.503(7) .
C7 C8 1.416(7) .
C7 C12 1.505(7) .
C8 C9 1.419(7) .
C8 C13 1.492(7) .
C9 C10 1.412(6) .
C9 C14 1.501(7) .
C10 C15 1.492(7) .
